data_2225193
loop_
_publ_author_name
'Thenmozhi, M.'
'Kavitha, T.'
'Reddy, B. Palakshi'
'Vijayakumar, V.'
'Ponnuswamy, M. N.'

_publ_section_title
;
 (<i>E</i>)-<i>N</i>-Benzylidene-4<i>H</i>-1,2,4-triazol-4-amine
;
_journal_coeditor_code CI5006
_journal_issue 3
_journal_name_full 'Acta Crystallographica Section E'
_journal_page_first o558
_journal_paper_doi 10.1107/S1600536810003946
_journal_volume 66
_journal_year 2010
_chemical_formula_iupac 'C9 H8 N4'
_chemical_formula_moiety 'C9 H8 N4'
_chemical_formula_sum 'C9 H8 N4'
_chemical_formula_weight 172.19
_chemical_name_systematic
;
(<i>E</i>)-<i>N</i>-Benzylidene-4<i>H</i>-1,2,4-triazol-4-amine
;
_space_group_IT_number 5
_symmetry_cell_setting monoclinic
_symmetry_space_group_name_Hall 'C 2y'
_symmetry_space_group_name_H-M 'C 1 2 1'
_atom_sites_solution_hydrogens geom
_atom_sites_solution_primary direct
_atom_sites_solution_secondary difmap
_audit_creation_method SHELXL-97
_cell_angle_alpha 90.00
_cell_angle_beta 111.067(2)
_cell_angle_gamma 90.00
_cell_formula_units_Z 12
_cell_length_a 33.0059(11)
_cell_length_b 4.06390(10)
_cell_length_c 20.6535(7)
_cell_measurement_reflns_used 14802
_cell_measurement_temperature 293(2)
_cell_measurement_theta_max 27.62
_cell_measurement_theta_min 2.05
_cell_volume 2585.14(14)
_computing_cell_refinement 'SAINT (Bruker, 2004)'
_computing_data_collection 'APEX2 (Bruker, 2004)'
_computing_data_reduction 'SAINT (Bruker, 2004)'
_computing_molecular_graphics
;
PLATON (Spek, 2009) and ORTEP-3 (Farrugia, 1997)
;
_computing_publication_material 'SHELXL97 (Sheldrick, 2008) and PLATON (Spek, 2009)'
_computing_structure_refinement 'SHELXL97 (Sheldrick, 2008)'
_computing_structure_solution 'SHELXS97 (Sheldrick, 2008)'
_diffrn_ambient_temperature 293(2)
_diffrn_measured_fraction_theta_full 0.998
_diffrn_measured_fraction_theta_max 0.994
_diffrn_measurement_device_type 'Bruker Kappa APEXII area-detector diffractometer'
_diffrn_measurement_method '\w and \f scans'
_diffrn_radiation_monochromator graphite
_diffrn_radiation_source 'fine-focus sealed tube'
_diffrn_radiation_type MoK\a
_diffrn_radiation_wavelength 0.71073
_diffrn_reflns_av_R_equivalents 0.0316
_diffrn_reflns_av_sigmaI/netI 0.0258
_diffrn_reflns_limit_h_max 42
_diffrn_reflns_limit_h_min -42
_diffrn_reflns_limit_k_max 5
_diffrn_reflns_limit_k_min -4
_diffrn_reflns_limit_l_max 26
_diffrn_reflns_limit_l_min -26
_diffrn_reflns_number 14802
_diffrn_reflns_theta_full 25.00
_diffrn_reflns_theta_max 27.62
_diffrn_reflns_theta_min 2.05
_diffrn_standards_number 0
_exptl_absorpt_coefficient_mu 0.087
_exptl_absorpt_correction_T_max 0.9897
_exptl_absorpt_correction_T_min 0.9829
_exptl_absorpt_correction_type multi-scan
_exptl_absorpt_process_details '(SADABS; Sheldrick, 2001)'
_exptl_crystal_colour Colourless
_exptl_crystal_density_diffrn 1.327
_exptl_crystal_density_method 'not measured'
_exptl_crystal_description Block
_exptl_crystal_F_000 1080
_exptl_crystal_size_max 0.20
_exptl_crystal_size_mid 0.15
_exptl_crystal_size_min 0.12
_refine_diff_density_max 0.128
_refine_diff_density_min -0.160
_refine_ls_extinction_method none
_refine_ls_goodness_of_fit_ref 0.991
_refine_ls_hydrogen_treatment constr
_refine_ls_matrix_type full
_refine_ls_number_parameters 352
_refine_ls_number_reflns 3418
_refine_ls_number_restraints 1
_refine_ls_restrained_S_all 0.990
_refine_ls_R_factor_all 0.0575
_refine_ls_R_factor_gt 0.0386
_refine_ls_shift/su_max 0.005
_refine_ls_shift/su_mean 0.001
_refine_ls_structure_factor_coef Fsqd
_refine_ls_weighting_details 'calc w=1/[\s^2^(Fo^2^)+(0.0936P)^2^] where P=(Fo^2^+2Fc^2^)/3'
_refine_ls_weighting_scheme calc
_refine_ls_wR_factor_gt 0.1130
_refine_ls_wR_factor_ref 0.1325
_reflns_number_gt 2582
_reflns_number_total 3418
_reflns_threshold_expression I>2\s(I)
_cod_data_source_file ci5006.cif
_cod_data_source_block I
_cod_depositor_comments
;
The following automatic conversions were performed:
'_symmetry_cell_setting' value 'Monoclinic' changed to 'monoclinic'
according to '/home/saulius/struct/CIF-dictionaries/cif_core.dic'
dictionary named 'cif_core.dic' version 2.4.1 from 2010-06-29.

Automatic conversion script
Id: cif_fix_enum 1527 2010-12-29 10:47:43Z saulius 

The following automatic conversions were performed:

'_symmetry_cell_setting' value 'Monoclinic' changed to 'monoclinic'
according to /home/saulius/struct/CIF-dictionaries/cif_core.dic
dictionary named 'cif_core.dic' version 2.4.1 from 2010-06-29.

Automatic conversion script
Id: cif_fix_values 1715 2011-07-08 13:25:40Z adriana 
;
_cod_original_sg_symbol_H-M 'C 2'
_cod_database_code 2225193
_cod_database_fobs_code 2225193

loop_
_symmetry_equiv_pos_as_xyz
'x, y, z'
'-x, y, -z'
'x+1/2, y+1/2, z'
'-x+1/2, y+1/2, -z'

loop_
_atom_site_type_symbol
_atom_site_label
_atom_site_fract_x
_atom_site_fract_y
_atom_site_fract_z
_atom_site_U_iso_or_equiv
_atom_site_adp_type
_atom_site_calc_flag
_atom_site_refinement_flags
_atom_site_occupancy
_atom_site_disorder_assembly
_atom_site_disorder_group
N N1A 1.09649(8) 0.8835(8) 0.61511(13) 0.0763(7) Uani d . 1 . .
N N2A 1.10029(7) 0.8972(8) 0.68405(12) 0.0759(7) Uani d . 1 . .
C C3A 1.06740(8) 0.7385(9) 0.68915(13) 0.0669(8) Uani d . 1 . .
H H3A 1.0622 0.7106 0.7302 0.080 Uiso calc R 1 . .
N N4A 1.04188(6) 0.6199(6) 0.62682(10) 0.0531(5) Uani d . 1 . .
C C5A 1.06160(9) 0.7183(9) 0.58349(14) 0.0683(8) Uani d . 1 . .
H H5A 1.0513 0.6726 0.5362 0.082 Uiso calc R 1 . .
N N6A 1.00305(6) 0.4455(6) 0.60450(10) 0.0534(5) Uani d . 1 . .
C C7A 0.98725(7) 0.3748(7) 0.64995(11) 0.0499(5) Uani d . 1 . .
H H7A 1.0022 0.4344 0.6959 0.060 Uiso calc R 1 . .
C C8A 0.94615(7) 0.2018(6) 0.63197(11) 0.0480(5) Uani d . 1 . .
C C9A 0.92932(8) 0.1395(8) 0.68311(12) 0.0566(6) Uani d . 1 . .
H H9A 0.9448 0.2018 0.7287 0.068 Uiso calc R 1 . .
C C10A 0.88964(9) -0.0149(8) 0.66666(14) 0.0678(8) Uani d . 1 . .
H H10A 0.8782 -0.0523 0.7011 0.081 Uiso calc R 1 . .
C C11A 0.86711(8) -0.1130(8) 0.60023(14) 0.0643(7) Uani d . 1 . .
H H11A 0.8404 -0.2169 0.5895 0.077 Uiso calc R 1 . .
C C12A 0.88395(8) -0.0582(8) 0.54891(13) 0.0601(6) Uani d . 1 . .
H H12A 0.8689 -0.1293 0.5038 0.072 Uiso calc R 1 . .
C C13A 0.92287(8) 0.1007(7) 0.56441(12) 0.0533(6) Uani d . 1 . .
H H13A 0.9338 0.1415 0.5295 0.064 Uiso calc R 1 . .
N N1B 0.65846(7) 0.6473(9) 0.90074(12) 0.0818(9) Uani d . 1 . .
N N2B 0.69659(7) 0.7618(10) 0.94996(11) 0.0836(9) Uani d . 1 . .
C C3B 0.71899(8) 0.8843(11) 0.91654(12) 0.0724(9) Uani d . 1 . .
H H3B 0.7461 0.9809 0.9374 0.087 Uiso calc R 1 . .
N N4B 0.69836(6) 0.8560(7) 0.84744(9) 0.0559(6) Uani d . 1 . .
C C5B 0.66061(8) 0.7056(10) 0.84063(13) 0.0710(9) Uani d . 1 . .
H H5B 0.6391 0.6515 0.7985 0.085 Uiso calc R 1 . .
N N6B 0.71639(6) 0.9630(7) 0.79949(9) 0.0548(5) Uani d . 1 . .
C C7B 0.69559(7) 0.8917(7) 0.73663(11) 0.0500(6) Uani d . 1 . .
H H7B 0.6691 0.7835 0.7244 0.060 Uiso calc R 1 . .
C C8B 0.71297(7) 0.9785(7) 0.68307(11) 0.0474(5) Uani d . 1 . .
C C9B 0.75212(8) 1.1431(8) 0.69885(13) 0.0561(6) Uani d . 1 . .
H H9B 0.7673 1.2118 0.7441 0.067 Uiso calc R 1 . .
C C10B 0.76865(8) 1.2052(8) 0.64756(14) 0.0630(7) Uani d . 1 . .
H H10B 0.7951 1.3128 0.6583 0.076 Uiso calc R 1 . .
C C11B 0.74595(9) 1.1078(8) 0.58065(13) 0.0636(7) Uani d . 1 . .
H H11B 0.7570 1.1516 0.5460 0.076 Uiso calc R 1 . .
C C12B 0.70704(8) 0.9466(8) 0.56432(12) 0.0601(7) Uani d . 1 . .
H H12B 0.6919 0.8808 0.5189 0.072 Uiso calc R 1 . .
C C13B 0.69040(7) 0.8821(7) 0.61552(11) 0.0535(6) Uani d . 1 . .
H H13B 0.6640 0.7737 0.6045 0.064 Uiso calc R 1 . .
N N1C 0.49788(8) 0.0614(8) 0.83722(13) 0.0784(7) Uani d . 1 . .
N N2C 0.53653(9) 0.0797(9) 0.82568(12) 0.0807(8) Uani d . 1 . .
C C3C 0.56350(9) 0.2426(10) 0.87673(13) 0.0710(8) Uani d . 1 . .
H H3C 0.5920 0.2902 0.8817 0.085 Uiso calc R 1 . .
N N4C 0.54458(6) 0.3340(6) 0.92178(10) 0.0537(5) Uani d . 1 . .
C C5C 0.50405(9) 0.2134(9) 0.89449(15) 0.0684(8) Uani d . 1 . .
H H5C 0.4831 0.2370 0.9145 0.082 Uiso calc R 1 . .
N N6C 0.55923(6) 0.5052(6) 0.98418(10) 0.0539(5) Uani d . 1 . .
C C7C 0.59724(7) 0.6207(7) 1.00274(11) 0.0515(6) Uani d . 1 . .
H H7C 0.6134 0.5897 0.9745 0.062 Uiso calc R 1 . .
C C8C 0.61623(7) 0.8013(6) 1.06753(11) 0.0470(5) Uani d . 1 . .
C C9C 0.65723(7) 0.9332(8) 1.08465(12) 0.0563(6) Uani d . 1 . .
H H9C 0.6722 0.9077 1.0545 0.068 Uiso calc R 1 . .
C C10C 0.67619(8) 1.1023(8) 1.14589(13) 0.0597(6) Uani d . 1 . .
H H10C 0.7038 1.1912 1.1570 0.072 Uiso calc R 1 . .
C C11C 0.65420(8) 1.1391(8) 1.19040(13) 0.0610(7) Uani d . 1 . .
H H11C 0.6671 1.2517 1.2320 0.073 Uiso calc R 1 . .
C C12C 0.61298(8) 1.0098(8) 1.17387(13) 0.0600(7) Uani d . 1 . .
H H12C 0.5981 1.0367 1.2041 0.072 Uiso calc R 1 . .
C C13C 0.59415(7) 0.8429(7) 1.11312(12) 0.0539(6) Uani d . 1 . .
H H13C 0.5664 0.7563 1.1021 0.065 Uiso calc R 1 . .

loop_
_atom_site_aniso_label
_atom_site_aniso_U_11
_atom_site_aniso_U_22
_atom_site_aniso_U_33
_atom_site_aniso_U_12
_atom_site_aniso_U_13
_atom_site_aniso_U_23
N1A 0.0707(14) 0.0899(19) 0.0753(15) -0.0164(15) 0.0347(12) -0.0053(15)
N2A 0.0619(13) 0.095(2) 0.0652(13) -0.0217(15) 0.0155(11) -0.0066(14)
C3A 0.0572(14) 0.087(2) 0.0529(13) -0.0134(16) 0.0155(11) -0.0027(15)
N4A 0.0480(10) 0.0627(13) 0.0492(10) -0.0038(10) 0.0182(8) -0.0027(10)
C5A 0.0688(16) 0.082(2) 0.0625(14) -0.0130(17) 0.0333(13) -0.0075(15)
N6A 0.0476(10) 0.0621(13) 0.0494(10) -0.0056(10) 0.0161(8) -0.0055(10)
C7A 0.0499(12) 0.0533(14) 0.0449(11) 0.0011(11) 0.0152(9) -0.0030(11)
C8A 0.0477(12) 0.0482(13) 0.0464(11) 0.0034(11) 0.0150(9) 0.0016(10)
C9A 0.0611(14) 0.0658(17) 0.0431(11) -0.0012(13) 0.0191(11) 0.0038(12)
C10A 0.0656(15) 0.078(2) 0.0652(15) -0.0065(16) 0.0305(13) 0.0109(16)
C11A 0.0503(13) 0.0653(17) 0.0736(16) -0.0079(14) 0.0177(12) 0.0058(15)
C12A 0.0560(14) 0.0621(16) 0.0549(13) -0.0034(13) 0.0109(11) -0.0022(13)
C13A 0.0560(13) 0.0593(15) 0.0451(11) -0.0007(12) 0.0190(10) -0.0021(11)
N1B 0.0627(13) 0.129(3) 0.0611(13) -0.0159(17) 0.0309(11) 0.0037(16)
N2B 0.0653(14) 0.138(3) 0.0515(11) -0.0044(17) 0.0259(11) -0.0004(16)
C3B 0.0552(14) 0.117(3) 0.0464(12) -0.0110(18) 0.0202(11) -0.0078(16)
N4B 0.0439(10) 0.0822(16) 0.0428(9) -0.0034(11) 0.0171(8) -0.0026(11)
C5B 0.0501(13) 0.112(3) 0.0515(13) -0.0165(17) 0.0192(11) -0.0008(16)
N6B 0.0440(10) 0.0778(16) 0.0455(10) -0.0073(11) 0.0195(8) -0.0016(10)
C7B 0.0395(10) 0.0629(15) 0.0464(11) -0.0009(11) 0.0141(9) -0.0009(11)
C8B 0.0421(11) 0.0538(14) 0.0459(11) 0.0053(10) 0.0153(9) 0.0042(11)
C9B 0.0500(12) 0.0650(17) 0.0522(12) -0.0025(12) 0.0171(10) 0.0005(12)
C10B 0.0571(14) 0.0670(17) 0.0684(15) -0.0072(14) 0.0267(12) 0.0075(14)
C11B 0.0725(16) 0.0701(18) 0.0584(14) 0.0083(15) 0.0359(13) 0.0132(14)
C12B 0.0618(14) 0.0728(18) 0.0436(11) 0.0079(15) 0.0163(10) 0.0030(13)
C13B 0.0472(12) 0.0651(16) 0.0459(11) 0.0025(12) 0.0138(9) -0.0010(12)
N1C 0.0705(15) 0.0883(19) 0.0681(14) -0.0135(14) 0.0149(12) -0.0114(15)
N2C 0.0887(17) 0.096(2) 0.0575(12) -0.0238(17) 0.0267(12) -0.0143(15)
C3C 0.0706(16) 0.093(2) 0.0567(14) -0.0223(17) 0.0310(13) -0.0140(16)
N4C 0.0526(11) 0.0584(13) 0.0481(10) -0.0033(10) 0.0159(8) 0.0010(10)
C5C 0.0530(14) 0.077(2) 0.0696(16) -0.0061(15) 0.0148(13) -0.0102(16)
N6C 0.0498(10) 0.0622(14) 0.0493(10) 0.0010(10) 0.0173(8) -0.0001(10)
C7C 0.0500(12) 0.0584(15) 0.0483(11) 0.0014(12) 0.0203(10) 0.0027(12)
C8C 0.0430(11) 0.0496(13) 0.0475(11) 0.0048(10) 0.0152(9) 0.0060(10)
C9C 0.0470(12) 0.0671(16) 0.0562(12) -0.0006(13) 0.0201(10) 0.0000(13)
C10C 0.0447(12) 0.0682(17) 0.0610(14) -0.0027(13) 0.0128(11) -0.0013(14)
C11C 0.0598(14) 0.0662(18) 0.0509(12) 0.0048(14) 0.0123(11) -0.0057(13)
C12C 0.0619(14) 0.0639(17) 0.0604(14) 0.0010(13) 0.0296(12) -0.0061(13)
C13C 0.0467(12) 0.0607(16) 0.0565(13) 0.0009(12) 0.0213(10) 0.0012(12)

loop_
_atom_type_symbol
_atom_type_description
_atom_type_scat_dispersion_real
_atom_type_scat_dispersion_imag
_atom_type_scat_source
C C 0.0033 0.0000 'International Tables Vol C Tables 4.2.6.8 and 6.1.1.4'
H H 0.0000 0.0000 'International Tables Vol C Tables 4.2.6.8 and 6.1.1.4'
N N 0.0061 0.0000 'International Tables Vol C Tables 4.2.6.8 and 6.1.1.4'

loop_
_geom_angle_atom_site_label_1
_geom_angle_atom_site_label_2
_geom_angle_atom_site_label_3
_geom_angle_site_symmetry_1
_geom_angle_site_symmetry_3
_geom_angle
_geom_angle_publ_flag
C5A N1A N2A . . 106.0(2) ?
C3A N2A N1A . . 107.1(2) ?
N2A C3A N4A . . 110.7(2) ?
N2A C3A H3A . . 124.7 ?
N4A C3A H3A . . 124.7 ?
C5A N4A C3A . . 104.1(2) ?
C5A N4A N6A . . 122.7(2) ?
C3A N4A N6A . . 133.1(2) ?
N1A C5A N4A . . 112.1(2) ?
N1A C5A H5A . . 124.0 ?
N4A C5A H5A . . 124.0 ?
C7A N6A N4A . . 116.64(18) ?
N6A C7A C8A . . 121.2(2) ?
N6A C7A H7A . . 119.4 ?
C8A C7A H7A . . 119.4 ?
C9A C8A C13A . . 118.9(2) ?
C9A C8A C7A . . 119.2(2) ?
C13A C8A C7A . . 121.9(2) ?
C10A C9A C8A . . 120.1(2) ?
C10A C9A H9A . . 119.9 ?
C8A C9A H9A . . 119.9 ?
C11A C10A C9A . . 120.4(2) ?
C11A C10A H10A . . 119.8 ?
C9A C10A H10A . . 119.8 ?
C10A C11A C12A . . 120.0(2) ?
C10A C11A H11A . . 120.0 ?
C12A C11A H11A . . 120.0 ?
C13A C12A C11A . . 120.0(2) ?
C13A C12A H12A . . 120.0 ?
C11A C12A H12A . . 120.0 ?
C12A C13A C8A . . 120.5(2) ?
C12A C13A H13A . . 119.7 ?
C8A C13A H13A . . 119.7 ?
C5B N1B N2B . . 107.2(2) ?
C3B N2B N1B . . 106.5(2) ?
N2B C3B N4B . . 111.6(3) ?
N2B C3B H3B . . 124.2 ?
N4B C3B H3B . . 124.2 ?
C3B N4B C5B . . 104.2(2) ?
C3B N4B N6B . . 122.9(2) ?
C5B N4B N6B . . 132.90(19) ?
N1B C5B N4B . . 110.6(2) ?
N1B C5B H5B . . 124.7 ?
N4B C5B H5B . . 124.7 ?
C7B N6B N4B . . 116.38(19) ?
N6B C7B C8B . . 120.4(2) ?
N6B C7B H7B . . 119.8 ?
C8B C7B H7B . . 119.8 ?
C13B C8B C9B . . 119.6(2) ?
C13B C8B C7B . . 118.7(2) ?
C9B C8B C7B . . 121.7(2) ?
C10B C9B C8B . . 120.1(2) ?
C10B C9B H9B . . 120.0 ?
C8B C9B H9B . . 120.0 ?
C11B C10B C9B . . 119.8(2) ?
C11B C10B H10B . . 120.1 ?
C9B C10B H10B . . 120.1 ?
C12B C11B C10B . . 120.6(2) ?
C12B C11B H11B . . 119.7 ?
C10B C11B H11B . . 119.7 ?
C11B C12B C13B . . 119.8(2) ?
C11B C12B H12B . . 120.1 ?
C13B C12B H12B . . 120.1 ?
C8B C13B C12B . . 120.1(2) ?
C8B C13B H13B . . 120.0 ?
C12B C13B H13B . . 120.0 ?
C5C N1C N2C . . 106.4(2) ?
C3C N2C N1C . . 107.2(2) ?
N2C C3C N4C . . 110.5(2) ?
N2C C3C H3C . . 124.7 ?
N4C C3C H3C . . 124.7 ?
C5C N4C C3C . . 104.4(2) ?
C5C N4C N6C . . 122.2(2) ?
C3C N4C N6C . . 133.3(2) ?
N1C C5C N4C . . 111.5(2) ?
N1C C5C H5C . . 124.3 ?
N4C C5C H5C . . 124.3 ?
C7C N6C N4C . . 116.35(18) ?
N6C C7C C8C . . 121.2(2) ?
N6C C7C H7C . . 119.4 ?
C8C C7C H7C . . 119.4 ?
C9C C8C C13C . . 118.9(2) ?
C9C C8C C7C . . 119.4(2) ?
C13C C8C C7C . . 121.7(2) ?
C10C C9C C8C . . 120.7(2) ?
C10C C9C H9C . . 119.7 ?
C8C C9C H9C . . 119.7 ?
C11C C10C C9C . . 119.7(2) ?
C11C C10C H10C . . 120.1 ?
C9C C10C H10C . . 120.1 ?
C10C C11C C12C . . 120.3(2) ?
C10C C11C H11C . . 119.8 ?
C12C C11C H11C . . 119.8 ?
C13C C12C C11C . . 119.9(2) ?
C13C C12C H12C . . 120.0 ?
C11C C12C H12C . . 120.0 ?
C12C C13C C8C . . 120.4(2) ?
C12C C13C H13C . . 119.8 ?
C8C C13C H13C . . 119.8 ?

loop_
_geom_bond_atom_site_label_1
_geom_bond_atom_site_label_2
_geom_bond_site_symmetry_2
_geom_bond_distance
_geom_bond_publ_flag
N1A C5A . 1.290(4) ?
N1A N2A . 1.385(3) ?
N2A C3A . 1.299(4) ?
C3A N4A . 1.349(3) ?
C3A H3A . 0.93 ?
N4A C5A . 1.343(3) ?
N4A N6A . 1.390(3) ?
C5A H5A . 0.93 ?
N6A C7A . 1.260(3) ?
C7A C8A . 1.452(3) ?
C7A H7A . 0.93 ?
C8A C9A . 1.382(3) ?
C8A C13A . 1.391(3) ?
C9A C10A . 1.380(4) ?
C9A H9A . 0.93 ?
C10A C11A . 1.364(4) ?
C10A H10A . 0.93 ?
C11A C12A . 1.380(4) ?
C11A H11A . 0.93 ?
C12A C13A . 1.369(4) ?
C12A H12A . 0.93 ?
C13A H13A . 0.93 ?
N1B C5B . 1.291(3) ?
N1B N2B . 1.384(4) ?
N2B C3B . 1.280(4) ?
C3B N4B . 1.347(3) ?
C3B H3B . 0.93 ?
N4B C5B . 1.349(3) ?
N4B N6B . 1.396(2) ?
C5B H5B . 0.93 ?
N6B C7B . 1.265(3) ?
C7B C8B . 1.461(3) ?
C7B H7B . 0.93 ?
C8B C13B . 1.381(3) ?
C8B C9B . 1.386(3) ?
C9B C10B . 1.378(3) ?
C9B H9B . 0.93 ?
C10B C11B . 1.372(4) ?
C10B H10B . 0.93 ?
C11B C12B . 1.371(4) ?
C11B H11B . 0.93 ?
C12B C13B . 1.380(3) ?
C12B H12B . 0.93 ?
C13B H13B . 0.93 ?
N1C C5C . 1.284(4) ?
N1C N2C . 1.381(3) ?
N2C C3C . 1.292(4) ?
C3C N4C . 1.346(3) ?
C3C H3C . 0.93 ?
N4C C5C . 1.344(3) ?
N4C N6C . 1.389(3) ?
C5C H5C . 0.93 ?
N6C C7C . 1.263(3) ?
C7C C8C . 1.456(3) ?
C7C H7C . 0.93 ?
C8C C9C . 1.379(3) ?
C8C C13C . 1.393(3) ?
C9C C10C . 1.376(4) ?
C9C H9C . 0.93 ?
C10C C11C . 1.369(3) ?
C10C H10C . 0.93 ?
C11C C12C . 1.382(4) ?
C11C H11C . 0.93 ?
C12C C13C . 1.364(4) ?
C12C H12C . 0.93 ?
C13C H13C . 0.93 ?

loop_
_geom_hbond_atom_site_label_D
_geom_hbond_atom_site_label_H
_geom_hbond_atom_site_label_A
_geom_hbond_site_symmetry_A
_geom_hbond_distance_DH
_geom_hbond_distance_HA
_geom_hbond_distance_DA
_geom_hbond_angle_DHA
C3C H3C N1B . 0.93 2.54 3.414(4) 157
C7C H7C N1B . 0.93 2.49 3.405(3) 167
C3A H3A N2C 3 0.93 2.47 3.387(4) 169
C7A H7A N2C 3 0.93 2.58 3.503(3) 174
C5B H5B N2A 3_445 0.93 2.47 3.371(4) 162

loop_
_geom_torsion_atom_site_label_1
_geom_torsion_atom_site_label_2
_geom_torsion_atom_site_label_3
_geom_torsion_atom_site_label_4
_geom_torsion_site_symmetry_1
_geom_torsion_site_symmetry_2
_geom_torsion_site_symmetry_3
_geom_torsion_site_symmetry_4
_geom_torsion
_geom_torsion_publ_flag
C5A N1A N2A C3A . . . . 0.1(4) ?
N1A N2A C3A N4A . . . . 0.0(4) ?
N2A C3A N4A C5A . . . . -0.1(4) ?
N2A C3A N4A N6A . . . . -177.9(3) ?
N2A N1A C5A N4A . . . . -0.2(4) ?
C3A N4A C5A N1A . . . . 0.2(4) ?
N6A N4A C5A N1A . . . . 178.2(3) ?
C5A N4A N6A C7A . . . . -178.2(3) ?
C3A N4A N6A C7A . . . . -0.8(4) ?
N4A N6A C7A C8A . . . . 178.1(2) ?
N6A C7A C8A C9A . . . . -177.8(3) ?
N6A C7A C8A C13A . . . . 1.3(4) ?
C13A C8A C9A C10A . . . . -1.2(4) ?
C7A C8A C9A C10A . . . . 177.9(3) ?
C8A C9A C10A C11A . . . . 1.3(5) ?
C9A C10A C11A C12A . . . . 0.0(5) ?
C10A C11A C12A C13A . . . . -1.4(5) ?
C11A C12A C13A C8A . . . . 1.4(4) ?
C9A C8A C13A C12A . . . . -0.1(4) ?
C7A C8A C13A C12A . . . . -179.2(3) ?
C5B N1B N2B C3B . . . . 0.6(5) ?
N1B N2B C3B N4B . . . . -0.7(5) ?
N2B C3B N4B C5B . . . . 0.4(4) ?
N2B C3B N4B N6B . . . . -178.3(3) ?
N2B N1B C5B N4B . . . . -0.4(4) ?
C3B N4B C5B N1B . . . . 0.0(4) ?
N6B N4B C5B N1B . . . . 178.6(3) ?
C3B N4B N6B C7B . . . . 173.0(3) ?
C5B N4B N6B C7B . . . . -5.3(5) ?
N4B N6B C7B C8B . . . . -176.9(2) ?
N6B C7B C8B C13B . . . . 176.8(3) ?
N6B C7B C8B C9B . . . . -0.7(4) ?
C13B C8B C9B C10B . . . . -1.0(4) ?
C7B C8B C9B C10B . . . . 176.5(3) ?
C8B C9B C10B C11B . . . . 0.9(4) ?
C9B C10B C11B C12B . . . . -0.5(5) ?
C10B C11B C12B C13B . . . . 0.2(5) ?
C9B C8B C13B C12B . . . . 0.7(4) ?
C7B C8B C13B C12B . . . . -176.9(3) ?
C11B C12B C13B C8B . . . . -0.3(4) ?
C5C N1C N2C C3C . . . . -0.2(4) ?
N1C N2C C3C N4C . . . . 0.0(4) ?
N2C C3C N4C C5C . . . . 0.2(4) ?
N2C C3C N4C N6C . . . . 178.9(3) ?
N2C N1C C5C N4C . . . . 0.3(4) ?
C3C N4C C5C N1C . . . . -0.3(4) ?
N6C N4C C5C N1C . . . . -179.2(3) ?
C5C N4C N6C C7C . . . . -176.6(3) ?
C3C N4C N6C C7C . . . . 4.9(4) ?
N4C N6C C7C C8C . . . . -179.3(2) ?
N6C C7C C8C C9C . . . . -177.7(3) ?
N6C C7C C8C C13C . . . . 2.7(4) ?
C13C C8C C9C C10C . . . . 0.3(4) ?
C7C C8C C9C C10C . . . . -179.3(3) ?
C8C C9C C10C C11C . . . . 0.2(4) ?
C9C C10C C11C C12C . . . . -0.5(4) ?
C10C C11C C12C C13C . . . . 0.4(4) ?
C11C C12C C13C C8C . . . . 0.1(4) ?
C9C C8C C13C C12C . . . . -0.4(4) ?
C7C C8C C13C C12C . . . . 179.2(3) ?
